data_7018596
loop_
_publ_author_name
'Moyses Araujo, C.'
'Doherty, Mark D.'
'Konezny, Steven J.'
'Luca, Oana R.'
'Usyatinsky, Alex'
'Grade, Hans'
'Lobkovsky, Emil'
'Soloveichik, Grigorii L.'
'Crabtree, Robert H.'
'Batista, Victor S.'

_publ_section_title
;
 Tuning redox potentials of bis(imino)pyridine cobalt complexes: an
 experimental and theoretical study involving solvent and ligand effects.
;
_journal_issue 12
_journal_name_full 'Dalton transactions (Cambridge, England : 2003)'
_journal_page_first 3562
_journal_page_last 3573
_journal_paper_doi 10.1039/c2dt12195f
_journal_volume 41
_journal_year 2012
_chemical_formula_moiety 'C25 H29 Cl2 Co N5'
_chemical_formula_sum 'C25 H29 Cl2 Co N5'
_chemical_formula_weight 529.36
_chemical_name_systematic
;
?
;
_space_group_IT_number 14
_symmetry_cell_setting monoclinic
_symmetry_space_group_name_Hall '-P 2yn'
_symmetry_space_group_name_H-M 'P 1 21/n 1'
_atom_sites_solution_hydrogens mixed
_atom_sites_solution_primary direct
_atom_sites_solution_secondary difmap
_audit_creation_method SHELXL-97
_cell_angle_alpha 90.00
_cell_angle_beta 107.0280(10)
_cell_angle_gamma 90.00
_cell_formula_units_Z 4
_cell_length_a 12.3191(4)
_cell_length_b 15.1565(5)
_cell_length_c 14.1316(5)
_cell_measurement_reflns_used 6318
_cell_measurement_temperature 173(2)
_cell_measurement_theta_max 27.43
_cell_measurement_theta_min 2.93
_cell_volume 2522.90(15)
_computing_cell_refinement 'Bruker SAINT+'
_computing_data_collection 'Bruker APEX2'
_computing_data_reduction 'Bruker SAINT+'
_computing_molecular_graphics 'Bruker SHELXTL'
_computing_publication_material 'Bruker SHELXTL'
_computing_structure_refinement 'SHELXL-97 (Sheldrick, 1997)'
_computing_structure_solution 'SHELXS-97 (Sheldrick, 1990)'
_diffrn_ambient_temperature 173(2)
_diffrn_measured_fraction_theta_full 1.000
_diffrn_measured_fraction_theta_max 1.000
_diffrn_measurement_device_type 'Bruker X8 APEX II diffractometer'
_diffrn_measurement_method 'phi and omega scans'
_diffrn_radiation_monochromator graphite
_diffrn_radiation_source 'fine-focus sealed tube'
_diffrn_radiation_type MoK\a
_diffrn_radiation_wavelength 0.71073
_diffrn_reflns_av_R_equivalents 0.0391
_diffrn_reflns_av_sigmaI/netI 0.0417
_diffrn_reflns_limit_h_max 16
_diffrn_reflns_limit_h_min -16
_diffrn_reflns_limit_k_max 20
_diffrn_reflns_limit_k_min -20
_diffrn_reflns_limit_l_max 18
_diffrn_reflns_limit_l_min -18
_diffrn_reflns_number 24507
_diffrn_reflns_theta_full 28.28
_diffrn_reflns_theta_max 28.28
_diffrn_reflns_theta_min 1.93
_diffrn_standards_number 0
_exptl_absorpt_coefficient_mu 0.915
_exptl_absorpt_correction_T_max 0.9557
_exptl_absorpt_correction_T_min 0.6577
_exptl_absorpt_correction_type multi-scan
_exptl_absorpt_process_details SADABS
_exptl_crystal_colour black
_exptl_crystal_density_diffrn 1.394
_exptl_crystal_density_method 'not measured'
_exptl_crystal_description 'flat needle'
_exptl_crystal_F_000 1100
_exptl_crystal_size_max 0.50
_exptl_crystal_size_mid 0.20
_exptl_crystal_size_min 0.05
_refine_diff_density_max 1.252
_refine_diff_density_min -0.358
_refine_diff_density_rms 0.069
_refine_ls_extinction_method none
_refine_ls_goodness_of_fit_ref 1.003
_refine_ls_hydrogen_treatment mixed
_refine_ls_matrix_type full
_refine_ls_number_parameters 403
_refine_ls_number_reflns 6267
_refine_ls_number_restraints 0
_refine_ls_restrained_S_all 1.003
_refine_ls_R_factor_all 0.0588
_refine_ls_R_factor_gt 0.0375
_refine_ls_shift/su_max 0.001
_refine_ls_shift/su_mean 0.000
_refine_ls_structure_factor_coef Fsqd
_refine_ls_weighting_details 'calc w=1/[\s^2^(Fo^2^)+(0.0574P)^2^+0.9807P] where P=(Fo^2^+2Fc^2^)/3'
_refine_ls_weighting_scheme calc
_refine_ls_wR_factor_gt 0.0967
_refine_ls_wR_factor_ref 0.1094
_reflns_number_gt 4670
_reflns_number_total 6267
_reflns_threshold_expression >2sigma(I)
_cod_data_source_file c2dt12195f.txt
_cod_data_source_block solo2
_cod_depositor_comments
;
The following automatic conversions were performed:

'_symmetry_cell_setting' value 'Monoclinic' changed to 'monoclinic'
according to /home/saulius/struct/CIF-dictionaries/cif_core.dic
dictionary named 'cif_core.dic' version 2.4.1 from 2010-06-29.

Automatic conversion script
Id: cif_fix_values 1715 2011-07-08 13:25:40Z adriana 
;
_cod_original_sg_symbol_H-M P2(1)/n
_cod_database_code 7018596

loop_
_symmetry_equiv_pos_as_xyz
'x, y, z'
'-x+1/2, y+1/2, -z+1/2'
'-x, -y, -z'
'x-1/2, -y-1/2, z-1/2'

loop_
_atom_site_label
_atom_site_type_symbol
_atom_site_fract_x
_atom_site_fract_y
_atom_site_fract_z
_atom_site_U_iso_or_equiv
_atom_site_adp_type
_atom_site_occupancy
_atom_site_symmetry_multiplicity
_atom_site_calc_flag
_atom_site_refinement_flags
Co1 Co 0.65622(2) 0.167206(19) 0.36232(2) 0.02052(10) Uani 1 1 d .
Cl1 Cl 0.83575(5) 0.18677(4) 0.35297(4) 0.03184(15) Uani 1 1 d .
Cl2 Cl 0.63336(5) 0.17722(4) 0.51464(4) 0.03035(14) Uani 1 1 d .
N1 N 0.64800(15) 0.02160(12) 0.35774(13) 0.0217(4) Uani 1 1 d .
N2 N 0.54314(15) 0.13788(12) 0.22929(13) 0.0211(4) Uani 1 1 d .
N3 N 0.58900(16) 0.29782(12) 0.29919(13) 0.0221(4) Uani 1 1 d .
N4 N 0.82723(17) -0.16221(12) 0.71606(14) 0.0272(4) Uani 1 1 d .
N5 N 0.7316(2) 0.62108(14) 0.49371(18) 0.0456(6) Uani 1 1 d .
C1 C 0.5525(3) -0.10786(17) 0.2598(2) 0.0388(7) Uani 1 1 d .
H1C H 0.552(3) -0.123(2) 0.203(3) 0.056(10) Uiso 1 1 d .
H1B H 0.469(3) -0.121(2) 0.255(2) 0.057(9) Uiso 1 1 d .
H1A H 0.600(3) -0.142(2) 0.308(3) 0.061(10) Uiso 1 1 d .
C2 C 0.57969(19) -0.01191(14) 0.27880(16) 0.0240(5) Uani 1 1 d .
C3 C 0.52451(19) 0.05321(14) 0.20071(16) 0.0226(4) Uani 1 1 d .
C4 C 0.4566(2) 0.03251(16) 0.10593(17) 0.0262(5) Uani 1 1 d .
H4 H 0.443(2) -0.0235(17) 0.0888(18) 0.028(7) Uiso 1 1 d .
C5 C 0.4098(2) 0.10006(16) 0.04130(18) 0.0283(5) Uani 1 1 d .
H5 H 0.368(2) 0.0860(16) -0.0220(19) 0.030(7) Uiso 1 1 d .
C6 C 0.4283(2) 0.18679(16) 0.07164(17) 0.0264(5) Uani 1 1 d .
H6 H 0.396(2) 0.2329(17) 0.0287(19) 0.029(7) Uiso 1 1 d .
C7 C 0.49555(18) 0.20376(15) 0.16806(16) 0.0226(4) Uani 1 1 d .
C8 C 0.52056(19) 0.29390(14) 0.21076(16) 0.0235(5) Uani 1 1 d .
C9 C 0.4600(3) 0.36949(17) 0.1490(2) 0.0369(6) Uani 1 1 d .
H9C H 0.468(2) 0.423(2) 0.197(2) 0.046(8) Uiso 1 1 d .
H9B H 0.488(3) 0.373(2) 0.089(2) 0.059(10) Uiso 1 1 d .
H9A H 0.379(3) 0.356(2) 0.122(2) 0.047(8) Uiso 1 1 d .
C10 C 0.69498(19) -0.03092(13) 0.44406(16) 0.0229(5) Uani 1 1 d .
C11 C 0.8109(2) -0.03403(14) 0.48848(17) 0.0238(5) Uani 1 1 d .
H11 H 0.859(2) -0.0038(16) 0.4592(17) 0.023(6) Uiso 1 1 d .
C12 C 0.8560(2) -0.07836(15) 0.57745(17) 0.0241(5) Uani 1 1 d .
H12 H 0.936(2) -0.0831(15) 0.6045(17) 0.020(6) Uiso 1 1 d .
C13 C 0.7844(2) -0.11811(14) 0.62641(16) 0.0229(5) Uani 1 1 d .
C14 C 0.6672(2) -0.11372(16) 0.58009(19) 0.0282(5) Uani 1 1 d .
H14 H 0.620(2) -0.1374(17) 0.6070(19) 0.030(7) Uiso 1 1 d .
C15 C 0.6237(2) -0.07180(16) 0.49037(18) 0.0277(5) Uani 1 1 d .
H15 H 0.546(2) -0.0699(17) 0.457(2) 0.036(7) Uiso 1 1 d .
C16 C 0.7484(3) -0.17899(19) 0.7731(2) 0.0354(6) Uani 1 1 d .
H16C H 0.788(3) -0.201(3) 0.834(3) 0.077(12) Uiso 1 1 d .
H16B H 0.688(3) -0.222(2) 0.736(2) 0.049(9) Uiso 1 1 d .
H16A H 0.708(3) -0.122(2) 0.787(2) 0.045(8) Uiso 1 1 d .
C17 C 0.9426(2) -0.1432(2) 0.7754(2) 0.0395(6) Uani 1 1 d .
H17C H 1.000(3) -0.1561(17) 0.741(2) 0.039(8) Uiso 1 1 d .
H17B H 0.960(3) -0.1800(19) 0.829(2) 0.043(8) Uiso 1 1 d .
H17A H 0.953(3) -0.077(2) 0.795(2) 0.070(11) Uiso 1 1 d .
C18 C 0.62316(19) 0.38107(14) 0.34627(16) 0.0224(5) Uani 1 1 d .
C19 C 0.6723(2) 0.44657(15) 0.30291(17) 0.0252(5) Uani 1 1 d .
H19 H 0.680(2) 0.4356(16) 0.2412(19) 0.025(6) Uiso 1 1 d .
C20 C 0.7062(2) 0.52572(15) 0.35081(18) 0.0271(5) Uani 1 1 d .
H20 H 0.736(2) 0.5670(15) 0.3188(17) 0.021(6) Uiso 1 1 d .
C21 C 0.6926(2) 0.54286(14) 0.44379(18) 0.0280(5) Uani 1 1 d .
C22 C 0.6426(2) 0.47688(15) 0.48662(19) 0.0291(5) Uani 1 1 d .
H22 H 0.631(2) 0.4842(18) 0.548(2) 0.042(8) Uiso 1 1 d .
C23 C 0.6104(2) 0.39686(15) 0.43900(18) 0.0263(5) Uani 1 1 d .
H23 H 0.575(2) 0.3548(19) 0.466(2) 0.038(7) Uiso 1 1 d .
C24 C 0.7605(3) 0.69511(18) 0.4422(2) 0.0498(8) Uani 1 1 d .
H24A H 0.8296 0.6817 0.4240 0.075 Uiso 1 1 calc R
H24B H 0.7735 0.7471 0.4852 0.075 Uiso 1 1 calc R
H24C H 0.6980 0.7070 0.3822 0.075 Uiso 1 1 calc R
C25 C 0.7171(3) 0.6361(2) 0.5903(3) 0.0486(8) Uani 1 1 d .
H25C H 0.639(4) 0.650(3) 0.581(3) 0.087(14) Uiso 1 1 d .
H25B H 0.759(3) 0.691(2) 0.615(3) 0.062(10) Uiso 1 1 d .
H25A H 0.744(3) 0.586(2) 0.638(2) 0.060(10) Uiso 1 1 d .

loop_
_atom_site_aniso_label
_atom_site_aniso_U_11
_atom_site_aniso_U_22
_atom_site_aniso_U_33
_atom_site_aniso_U_23
_atom_site_aniso_U_13
_atom_site_aniso_U_12
Co1 0.02137(17) 0.02042(16) 0.01598(16) -0.00094(11) -0.00046(12) -0.00159(12)
Cl1 0.0254(3) 0.0393(3) 0.0304(3) -0.0081(2) 0.0074(2) -0.0051(2)
Cl2 0.0414(3) 0.0279(3) 0.0224(3) -0.0031(2) 0.0103(2) -0.0047(2)
N1 0.0237(9) 0.0192(9) 0.0187(9) 0.0015(7) 0.0007(8) 0.0008(7)
N2 0.0213(9) 0.0205(9) 0.0182(9) 0.0005(7) 0.0005(7) -0.0006(7)
N3 0.0239(9) 0.0192(8) 0.0212(9) -0.0006(7) 0.0032(8) -0.0007(8)
N4 0.0279(10) 0.0289(10) 0.0226(10) 0.0064(8) 0.0040(8) 0.0024(8)
N5 0.0707(18) 0.0236(11) 0.0434(14) -0.0093(10) 0.0180(13) -0.0093(11)
C1 0.0529(19) 0.0202(12) 0.0330(15) -0.0038(11) -0.0034(14) -0.0025(12)
C2 0.0266(12) 0.0191(10) 0.0241(11) -0.0014(9) 0.0041(9) 0.0002(9)
C3 0.0236(11) 0.0210(10) 0.0213(11) -0.0025(9) 0.0037(9) -0.0013(9)
C4 0.0276(12) 0.0251(12) 0.0227(11) -0.0065(9) 0.0023(9) -0.0039(10)
C5 0.0258(12) 0.0368(13) 0.0180(11) -0.0025(10) -0.0004(9) -0.0046(10)
C6 0.0257(12) 0.0299(12) 0.0187(11) 0.0041(9) -0.0011(9) -0.0014(10)
C7 0.0204(11) 0.0239(10) 0.0203(11) 0.0016(9) 0.0013(9) -0.0014(9)
C8 0.0228(11) 0.0213(10) 0.0228(11) 0.0042(9) 0.0010(9) 0.0012(9)
C9 0.0378(16) 0.0260(13) 0.0351(15) 0.0058(11) -0.0074(12) 0.0015(12)
C10 0.0279(12) 0.0152(9) 0.0230(11) -0.0002(8) 0.0033(9) 0.0005(9)
C11 0.0254(12) 0.0216(10) 0.0230(11) 0.0010(9) 0.0048(9) -0.0030(9)
C12 0.0220(11) 0.0217(11) 0.0251(12) -0.0022(9) 0.0011(9) 0.0002(9)
C13 0.0292(12) 0.0168(10) 0.0204(11) -0.0005(8) 0.0038(9) 0.0001(9)
C14 0.0253(12) 0.0289(12) 0.0312(13) 0.0064(10) 0.0099(10) -0.0007(10)
C15 0.0233(12) 0.0270(12) 0.0299(13) 0.0039(10) 0.0031(10) 0.0018(10)
C16 0.0375(15) 0.0417(15) 0.0270(13) 0.0101(12) 0.0096(12) 0.0039(13)
C17 0.0287(14) 0.0607(19) 0.0250(13) 0.0093(13) 0.0015(11) 0.0046(14)
C18 0.0221(11) 0.0169(10) 0.0248(11) 0.0005(8) 0.0016(9) 0.0012(8)
C19 0.0268(12) 0.0234(11) 0.0214(11) 0.0003(9) 0.0009(9) 0.0004(9)
C20 0.0275(12) 0.0208(11) 0.0290(12) 0.0045(9) 0.0020(10) -0.0011(10)
C21 0.0311(13) 0.0189(10) 0.0306(13) -0.0019(9) 0.0039(10) 0.0026(10)
C22 0.0336(13) 0.0244(11) 0.0284(13) -0.0017(10) 0.0078(11) 0.0021(10)
C23 0.0277(12) 0.0210(11) 0.0289(12) 0.0016(9) 0.0062(10) -0.0009(9)
C24 0.065(2) 0.0266(13) 0.059(2) -0.0103(13) 0.0196(17) -0.0135(14)
C25 0.060(2) 0.0377(16) 0.0473(18) -0.0193(15) 0.0151(16) -0.0099(16)

loop_
_atom_type_symbol
_atom_type_description
_atom_type_scat_dispersion_real
_atom_type_scat_dispersion_imag
_atom_type_scat_source
C C 0.0033 0.0016 'International Tables Vol C Tables 4.2.6.8 and 6.1.1.4'
H H 0.0000 0.0000 'International Tables Vol C Tables 4.2.6.8 and 6.1.1.4'
N N 0.0061 0.0033 'International Tables Vol C Tables 4.2.6.8 and 6.1.1.4'
Cl Cl 0.1484 0.1585 'International Tables Vol C Tables 4.2.6.8 and 6.1.1.4'
Co Co 0.3494 0.9721 'International Tables Vol C Tables 4.2.6.8 and 6.1.1.4'

loop_
_geom_angle_atom_site_label_1
_geom_angle_atom_site_label_2
_geom_angle_atom_site_label_3
_geom_angle
N2 Co1 N1 75.03(7)
N2 Co1 N3 75.55(7)
N1 Co1 N3 150.11(7)
N2 Co1 Cl2 130.79(5)
N1 Co1 Cl2 94.46(5)
N3 Co1 Cl2 100.75(5)
N2 Co1 Cl1 112.91(5)
N1 Co1 Cl1 99.53(5)
N3 Co1 Cl1 96.58(5)
Cl2 Co1 Cl1 116.23(3)
C2 N1 C10 121.18(18)
C2 N1 Co1 115.58(14)
C10 N1 Co1 121.85(13)
C7 N2 C3 120.91(19)
C7 N2 Co1 119.08(15)
C3 N2 Co1 119.77(15)
C8 N3 C18 120.76(19)
C8 N3 Co1 114.10(15)
C18 N3 Co1 124.95(14)
C13 N4 C17 118.4(2)
C13 N4 C16 116.9(2)
C17 N4 C16 114.5(2)
C21 N5 C24 120.6(2)
C21 N5 C25 119.5(2)
C24 N5 C25 118.2(2)
N1 C2 C3 114.91(19)
N1 C2 C1 126.3(2)
C3 C2 C1 118.8(2)
N2 C3 C4 120.4(2)
N2 C3 C2 114.17(19)
C4 C3 C2 125.4(2)
C5 C4 C3 119.1(2)
C4 C5 C6 120.1(2)
C5 C6 C7 118.4(2)
N2 C7 C6 121.1(2)
N2 C7 C8 115.02(19)
C6 C7 C8 123.9(2)
N3 C8 C7 115.75(19)
N3 C8 C9 127.0(2)
C7 C8 C9 117.2(2)
C11 C10 C15 118.9(2)
C11 C10 N1 120.8(2)
C15 C10 N1 119.9(2)
C10 C11 C12 120.9(2)
C11 C12 C13 120.7(2)
N4 C13 C14 120.8(2)
N4 C13 C12 121.9(2)
C14 C13 C12 117.3(2)
C15 C14 C13 121.4(2)
C14 C15 C10 120.8(2)
C23 C18 C19 118.5(2)
C23 C18 N3 119.51(19)
C19 C18 N3 122.0(2)
C20 C19 C18 120.7(2)
C19 C20 C21 121.4(2)
N5 C21 C20 121.1(2)
N5 C21 C22 121.3(2)
C20 C21 C22 117.6(2)
C23 C22 C21 120.9(2)
C18 C23 C22 120.9(2)

loop_
_geom_bond_atom_site_label_1
_geom_bond_atom_site_label_2
_geom_bond_distance
Co1 N2 2.0344(18)
Co1 N1 2.2093(18)
Co1 N3 2.2289(18)
Co1 Cl2 2.2562(6)
Co1 Cl1 2.2733(6)
N1 C2 1.289(3)
N1 C10 1.429(3)
N2 C7 1.339(3)
N2 C3 1.345(3)
N3 C8 1.288(3)
N3 C18 1.431(3)
N4 C13 1.392(3)
N4 C17 1.452(3)
N4 C16 1.455(3)
N5 C21 1.391(3)
N5 C24 1.437(4)
N5 C25 1.446(4)
C1 C2 1.499(3)
C2 C3 1.488(3)
C3 C4 1.391(3)
C4 C5 1.381(3)
C5 C6 1.381(3)
C6 C7 1.396(3)
C7 C8 1.489(3)
C8 C9 1.500(3)
C10 C11 1.382(3)
C10 C15 1.385(3)
C11 C12 1.390(3)
C12 C13 1.406(3)
C13 C14 1.402(3)
C14 C15 1.379(3)
C18 C23 1.386(3)
C18 C19 1.395(3)
C19 C20 1.381(3)
C20 C21 1.397(3)
C21 C22 1.401(3)
C22 C23 1.387(3)
